data_1519385
loop_
_publ_author_name
'Kuriyama, Shogo'
'Arashiba, Kazuya'
'Nakajima, Kazunari'
'Tanaka, Hiromasa'
'Yoshizawa, Kazunari'
'Nishibayashi, Yoshiaki'

_publ_section_title
;
 Nitrogen fixation catalyzed by ferrocene-substituted dinitrogen-bridged
 dimolybdenum--dinitrogen complexes: unique behavior of ferrocene moiety
 as redox active site
;
_journal_issue 7
_journal_name_full 'Chem. Sci.'
_journal_page_first 3940
_journal_paper_doi 10.1039/C5SC00545K
_journal_volume 6
_journal_year 2015
_chemical_absolute_configuration 'CHOOSE rm ad rmad syn or unk'
_chemical_formula_moiety 'C39 H65 Cl3 Fe Mo N P2'
_chemical_formula_sum 'C39 H65 Cl3 Fe Mo N P2'
_chemical_formula_weight 868.04
_space_group_IT_number 9
_symmetry_cell_setting monoclinic
_symmetry_Int_Tables_number 9
_symmetry_space_group_name_Hall 'C -2yc'
_symmetry_space_group_name_H-M 'C 1 c 1'
_atom_sites_solution_hydrogens geom
_atom_sites_solution_primary direct
_atom_sites_solution_secondary difmap
_cell_angle_alpha 90.0000
_cell_angle_beta 121.6313(9)
_cell_angle_gamma 90.0000
_cell_formula_units_Z 4
_cell_length_a 21.9221(10)
_cell_length_b 15.8520(7)
_cell_length_c 14.0070(6)
_cell_measurement_reflns_used 15829
_cell_measurement_temperature 173
_cell_measurement_theta_max 27.48
_cell_measurement_theta_min 3.07
_cell_volume 4144.4(3)
_computing_cell_refinement 'RAPID AUTO'
_computing_data_collection 'RAPID AUTO (Rigaku, ????)'
_computing_data_reduction 'RAPID AUTO'
_computing_molecular_graphics 'CrystalStructure 4.0'
_computing_publication_material 'CrystalStructure 4.0 (Rigaku, 2010)'
_computing_structure_refinement 'CRYSTALS (Carruthers, et al., 1999)'
_computing_structure_solution 'SIR2002 (Burla, et al., 2003)'
_diffrn_ambient_temperature 173
_diffrn_detector_area_resol_mean 10.000
_diffrn_measured_fraction_theta_full 0.998
_diffrn_measured_fraction_theta_max 0.998
_diffrn_measurement_device_type 'Rigaku R-AXIS RAPID'
_diffrn_measurement_method \w
_diffrn_radiation_type 'Mo K\a'
_diffrn_radiation_wavelength 0.71075
_diffrn_reflns_av_R_equivalents 0.0524
_diffrn_reflns_limit_h_max 28
_diffrn_reflns_limit_h_min -28
_diffrn_reflns_limit_k_max 20
_diffrn_reflns_limit_k_min -20
_diffrn_reflns_limit_l_max 17
_diffrn_reflns_limit_l_min -18
_diffrn_reflns_number 19910
_diffrn_reflns_theta_full 27.48
_diffrn_reflns_theta_max 27.48
_diffrn_standards_number 0
_exptl_absorpt_coefficient_mu 0.950
_exptl_absorpt_correction_T_max 0.909
_exptl_absorpt_correction_T_min 0.609
_exptl_absorpt_correction_type multi-scan
_exptl_absorpt_process_details 'ABSCOR (Rigaku, 1995)'
_exptl_crystal_colour brown
_exptl_crystal_density_diffrn 1.391
_exptl_crystal_density_method 'not measured'
_exptl_crystal_description needle
_exptl_crystal_F_000 1820.00
_exptl_crystal_size_max 0.200
_exptl_crystal_size_mid 0.100
_exptl_crystal_size_min 0.100
_refine_diff_density_max 1.520
_refine_diff_density_min -2.220
_refine_ls_abs_structure_details 'Flack, H. D. (1983), Acta Cryst. A39, 876-881.  3980 Friedel Pairs'
_refine_ls_abs_structure_Flack 0.08(3)
_refine_ls_extinction_method none
_refine_ls_goodness_of_fit_ref 1.038
_refine_ls_hydrogen_treatment constr
_refine_ls_number_parameters 446
_refine_ls_number_reflns 8721
_refine_ls_R_factor_gt 0.0650
_refine_ls_shift/su_max 0.000
_refine_ls_structure_factor_coef Fsqd
_refine_ls_weighting_details 'w = 1/[3.9000\s(Fo^2^)]/(4Fo^2^)'
_refine_ls_weighting_scheme calc
_refine_ls_wR_factor_ref 0.1225
_reflns_number_gt 7923
_reflns_number_total 8721
_reflns_threshold_expression F^2^>2.0\s(F^2^)
_cod_data_source_file c5sc00545k3.cif
_cod_data_source_block 3b
_cod_depositor_comments 'Adding full bibliography for 1519383--1519387.cif.'
_cod_database_code 1519385

loop_
_symmetry_equiv_pos_site_id
_symmetry_equiv_pos_as_xyz
1 +X,+Y,+Z
2 +X,-Y,1/2+Z
3 1/2+X,1/2+Y,+Z
4 1/2+X,1/2-Y,1/2+Z

loop_
_atom_site_label
_atom_site_type_symbol
_atom_site_fract_x
_atom_site_fract_y
_atom_site_fract_z
_atom_site_U_iso_or_equiv
_atom_site_adp_type
_atom_site_occupancy
_atom_site_symmetry_multiplicity
_atom_site_calc_flag
_atom_site_refinement_flags
Mo1 Mo 0.97215(6) 0.17787(3) 0.30905(9) 0.03441(13) Uani 1.0 4 d .
Fe1 Fe 0.65533(7) -0.03898(7) -0.20410(11) 0.0509(3) Uani 1.0 4 d .
Cl1 Cl 1.02137(13) 0.25740(13) 0.2274(2) 0.0684(7) Uani 1.0 4 d .
Cl2 Cl 1.07052(12) 0.20867(16) 0.49665(16) 0.0660(6) Uani 1.0 4 d .
Cl3 Cl 0.91259(11) 0.08918(11) 0.37826(16) 0.0476(5) Uani 1.0 4 d .
P1 P 0.88151(11) 0.29540(10) 0.27577(16) 0.0399(5) Uani 1.0 4 d .
P2 P 1.01834(10) 0.04466(11) 0.25747(15) 0.0404(5) Uani 1.0 4 d .
N1 N 0.8822(3) 0.1496(3) 0.1401(4) 0.0303(13) Uani 1.0 4 d .
C1 C 0.8732(4) 0.3891(5) 0.1863(6) 0.052(2) Uani 1.0 4 d .
C2 C 0.9433(5) 0.4383(6) 0.2430(7) 0.065(3) Uani 1.0 4 d .
C3 C 0.8117(5) 0.4479(5) 0.1612(7) 0.073(3) Uani 1.0 4 d .
C4 C 0.8580(4) 0.3558(5) 0.0719(6) 0.053(3) Uani 1.0 4 d .
C5 C 0.8677(5) 0.3333(5) 0.3920(7) 0.060(3) Uani 1.0 4 d .
C6 C 0.8921(5) 0.2616(6) 0.4804(6) 0.067(3) Uani 1.0 4 d .
C7 C 0.9153(6) 0.4112(6) 0.4498(7) 0.087(4) Uani 1.0 4 d .
C8 C 0.7888(5) 0.3529(7) 0.3521(8) 0.079(4) Uani 1.0 4 d .
C9 C 0.8034(4) 0.2292(5) 0.1823(6) 0.049(2) Uani 1.0 4 d .
C10 C 0.8136(3) 0.1744(4) 0.1035(5) 0.0379(17) Uani 1.0 4 d .
C11 C 0.7575(4) 0.1515(4) -0.0004(6) 0.0454(19) Uani 1.0 4 d .
C12 C 0.7676(4) 0.1013(4) -0.0739(5) 0.0430(18) Uani 1.0 4 d .
C13 C 0.8381(3) 0.0786(4) -0.0369(5) 0.0385(17) Uani 1.0 4 d .
C14 C 0.8937(3) 0.1033(4) 0.0689(5) 0.0299(15) Uani 1.0 4 d .
C15 C 0.7110(4) 0.0703(6) -0.1810(6) 0.056(3) Uani 1.0 4 d .
C16 C 0.6334(4) 0.0867(6) -0.2327(7) 0.075(3) Uani 1.0 4 d .
C17 C 0.5989(5) 0.0418(7) -0.3367(7) 0.087(3) Uani 1.0 4 d .
C18 C 0.6488(5) -0.0030(8) -0.3483(7) 0.091(4) Uani 1.0 4 d .
C19 C 0.7168(5) 0.0143(7) -0.2559(6) 0.074(3) Uani 1.0 4 d .
C20 C 0.5856(5) -0.1288(7) -0.2111(7) 0.079(4) Uani 1.0 4 d .
C21 C 0.6424(7) -0.1672(6) -0.2100(8) 0.091(4) Uani 1.0 4 d .
C22 C 0.7070(5) -0.1424(7) -0.1108(7) 0.078(3) Uani 1.0 4 d .
C23 C 0.6885(5) -0.0882(5) -0.0513(7) 0.064(3) Uani 1.0 4 d .
C24 C 0.6140(5) -0.0779(6) -0.1117(7) 0.074(3) Uani 1.0 4 d .
C25 C 0.9687(3) 0.0732(4) 0.1095(5) 0.0357(16) Uani 1.0 4 d .
C26 C 1.1149(5) 0.0358(9) 0.2960(7) 0.102(4) Uani 1.0 4 d .
C27 C 1.1435(5) 0.1262(9) 0.3192(10) 0.113(5) Uani 1.0 4 d .
C28 C 1.1212(5) 0.0012(8) 0.1996(7) 0.092(4) Uani 1.0 4 d .
C29 C 1.1587(6) -0.0143(10) 0.4032(7) 0.139(5) Uani 1.0 4 d .
C30 C 0.9842(4) -0.0647(5) 0.2607(6) 0.054(2) Uani 1.0 4 d .
C31 C 1.0071(6) -0.1339(6) 0.2123(7) 0.082(3) Uani 1.0 4 d .
C32 C 1.0087(6) -0.0850(6) 0.3830(7) 0.075(3) Uani 1.0 4 d .
C33 C 0.9030(5) -0.0616(5) 0.1909(7) 0.077(3) Uani 1.0 4 d .
C34 C 0.4555(7) 0.1687(8) 0.4083(10) 0.101(4) Uiso 1.0 4 d .
C35 C 0.3595(11) 0.2079(14) 0.3250(17) 0.188(8) Uiso 1.0 4 d .
C36 C 0.3559(12) 0.1860(13) 0.236(2) 0.203(8) Uiso 1.0 4 d .
C37 C 0.2600(9) 0.1914(11) 0.1361(13) 0.147(6) Uiso 1.0 4 d .
C38 C 0.2331(9) 0.2518(12) 0.1749(13) 0.155(6) Uiso 1.0 4 d .
C39 C 0.1455(8) 0.2454(10) 0.0812(12) 0.139(5) Uiso 1.0 4 d .
H1 H 0.9522 0.4613 0.3126 0.0769 Uiso 1.0 4 calc R
H2 H 0.9824 0.4023 0.2571 0.0769 Uiso 1.0 4 calc R
H3 H 0.9389 0.4834 0.1941 0.0768 Uiso 1.0 4 calc R
H4 H 0.8076 0.4930 0.1124 0.0852 Uiso 1.0 4 calc R
H5 H 0.7679 0.4162 0.1265 0.0851 Uiso 1.0 4 calc R
H6 H 0.8208 0.4709 0.2309 0.0851 Uiso 1.0 4 calc R
H7 H 0.8976 0.3216 0.0838 0.0623 Uiso 1.0 4 calc R
H8 H 0.8147 0.3232 0.0339 0.0623 Uiso 1.0 4 calc R
H9 H 0.8536 0.4038 0.0269 0.0623 Uiso 1.0 4 calc R
H10 H 0.8615 0.2134 0.4476 0.0858 Uiso 1.0 4 calc R
H11 H 0.9408 0.2457 0.5076 0.0857 Uiso 1.0 4 calc R
H12 H 0.8883 0.2823 0.5415 0.0858 Uiso 1.0 4 calc R
H13 H 0.9117 0.4230 0.5139 0.1055 Uiso 1.0 4 calc R
H14 H 0.9645 0.4005 0.4739 0.1054 Uiso 1.0 4 calc R
H15 H 0.8983 0.4589 0.4002 0.1054 Uiso 1.0 4 calc R
H16 H 0.7726 0.4010 0.3031 0.1014 Uiso 1.0 4 calc R
H17 H 0.7590 0.3052 0.3132 0.1014 Uiso 1.0 4 calc R
H18 H 0.7861 0.3651 0.4168 0.1014 Uiso 1.0 4 calc R
H19 H 0.7880 0.1860 0.2142 0.0598 Uiso 1.0 4 calc R
H20 H 0.7597 0.2568 0.1258 0.0599 Uiso 1.0 4 calc R
H21 H 0.7111 0.1678 -0.0228 0.0502 Uiso 1.0 4 calc R
H22 H 0.8486 0.0514 -0.0854 0.0412 Uiso 1.0 4 calc R
H23 H 0.6110 0.1186 -0.2039 0.0710 Uiso 1.0 4 calc R
H24 H 0.5503 0.0454 -0.3904 0.0829 Uiso 1.0 4 calc R
H25 H 0.6400 -0.0429 -0.4027 0.0995 Uiso 1.0 4 calc R
H26 H 0.7616 -0.0018 -0.2415 0.0808 Uiso 1.0 4 calc R
H27 H 0.5370 -0.1361 -0.2626 0.0912 Uiso 1.0 4 calc R
H28 H 0.6384 -0.2039 -0.2647 0.1055 Uiso 1.0 4 calc R
H29 H 0.7535 -0.1559 -0.0907 0.0899 Uiso 1.0 4 calc R
H30 H 0.7195 -0.0624 0.0171 0.0714 Uiso 1.0 4 calc R
H31 H 0.5878 -0.0438 -0.0919 0.0917 Uiso 1.0 4 calc R
H32 H 0.9860 0.1220 0.0888 0.0399 Uiso 1.0 4 calc R
H33 H 0.9586 0.0311 0.0527 0.0399 Uiso 1.0 4 calc R
H34 H 1.1206 0.1631 0.2554 0.1414 Uiso 1.0 4 calc R
H35 H 1.1402 0.1500 0.3793 0.1414 Uiso 1.0 4 calc R
H36 H 1.1930 0.1196 0.3428 0.1413 Uiso 1.0 4 calc R
H37 H 1.1709 -0.0045 0.2242 0.1070 Uiso 1.0 4 calc R
H38 H 1.0984 -0.0530 0.1776 0.1070 Uiso 1.0 4 calc R
H39 H 1.0985 0.0390 0.1368 0.1069 Uiso 1.0 4 calc R
H40 H 1.1568 0.0088 0.4649 0.1491 Uiso 1.0 4 calc R
H41 H 1.1357 -0.0685 0.3836 0.1491 Uiso 1.0 4 calc R
H42 H 1.2078 -0.0205 0.4243 0.1491 Uiso 1.0 4 calc R
H43 H 0.9845 -0.1844 0.2169 0.0936 Uiso 1.0 4 calc R
H44 H 0.9925 -0.1238 0.1356 0.0935 Uiso 1.0 4 calc R
H45 H 1.0582 -0.1406 0.2566 0.0935 Uiso 1.0 4 calc R
H46 H 0.9907 -0.1391 0.3876 0.0889 Uiso 1.0 4 calc R
H47 H 1.0600 -0.0853 0.4279 0.0888 Uiso 1.0 4 calc R
H48 H 0.9905 -0.0423 0.4103 0.0889 Uiso 1.0 4 calc R
H49 H 0.8841 -0.0188 0.2170 0.0856 Uiso 1.0 4 calc R
H50 H 0.8891 -0.0496 0.1150 0.0856 Uiso 1.0 4 calc R
H51 H 0.8843 -0.1156 0.1941 0.0856 Uiso 1.0 4 calc R

loop_
_atom_site_aniso_label
_atom_site_aniso_U_11
_atom_site_aniso_U_22
_atom_site_aniso_U_33
_atom_site_aniso_U_12
_atom_site_aniso_U_13
_atom_site_aniso_U_23
Mo1 0.0313(3) 0.0364(3) 0.0312(3) 0.0006(3) 0.0134(2) -0.0049(3)
Fe1 0.0300(6) 0.0756(8) 0.0318(5) -0.0095(5) 0.0056(5) -0.0032(5)
Cl1 0.0707(14) 0.0553(12) 0.0818(15) -0.0125(11) 0.0418(13) -0.0032(11)
Cl2 0.0565(12) 0.0871(16) 0.0338(9) -0.0076(11) 0.0094(9) -0.0173(10)
Cl3 0.0603(11) 0.0389(9) 0.0552(10) 0.0094(8) 0.0384(10) 0.0136(8)
P1 0.0493(11) 0.0318(8) 0.0420(9) 0.0120(8) 0.0264(9) 0.0054(7)
P2 0.0306(9) 0.0514(11) 0.0249(8) 0.0129(8) 0.0047(7) -0.0049(7)
N1 0.022(3) 0.032(3) 0.035(3) 0.004(2) 0.014(3) 0.003(3)
C1 0.061(5) 0.039(4) 0.048(4) 0.011(4) 0.024(4) 0.008(3)
C2 0.077(6) 0.049(5) 0.065(5) -0.008(5) 0.036(5) -0.003(4)
C3 0.096(7) 0.044(5) 0.073(6) 0.027(5) 0.040(6) 0.011(4)
C4 0.067(6) 0.044(4) 0.045(4) 0.012(4) 0.027(4) 0.010(4)
C5 0.091(6) 0.043(4) 0.064(5) 0.031(4) 0.052(5) 0.013(4)
C6 0.081(6) 0.086(6) 0.048(5) 0.029(5) 0.043(5) 0.010(5)
C7 0.140(10) 0.055(6) 0.069(6) -0.000(6) 0.058(7) -0.016(5)
C8 0.075(6) 0.092(8) 0.086(7) 0.036(6) 0.054(6) 0.017(6)
C9 0.036(4) 0.052(5) 0.062(5) 0.014(3) 0.028(4) 0.012(4)
C10 0.025(3) 0.043(4) 0.042(4) 0.005(3) 0.015(3) 0.002(3)
C11 0.027(4) 0.040(4) 0.058(5) 0.007(3) 0.015(4) 0.016(4)
C12 0.039(4) 0.035(4) 0.036(4) -0.003(3) 0.006(3) 0.013(3)
C13 0.026(4) 0.047(4) 0.030(3) 0.007(3) 0.006(3) 0.005(3)
C14 0.026(3) 0.032(3) 0.025(3) 0.003(3) 0.009(3) -0.000(3)
C15 0.037(4) 0.062(5) 0.044(4) -0.013(4) 0.003(4) 0.016(4)
C16 0.017(4) 0.098(7) 0.063(5) 0.009(4) -0.012(4) 0.029(5)
C17 0.046(5) 0.111(9) 0.051(6) -0.017(6) -0.011(5) 0.027(5)
C18 0.059(6) 0.151(11) 0.039(5) -0.033(7) 0.009(5) -0.000(6)
C19 0.064(6) 0.111(8) 0.027(4) -0.047(6) 0.010(4) -0.003(5)
C20 0.067(7) 0.109(8) 0.052(5) -0.004(6) 0.026(5) -0.008(5)
C21 0.125(10) 0.070(7) 0.070(7) -0.024(7) 0.044(7) -0.010(5)
C22 0.071(7) 0.092(7) 0.062(6) 0.008(6) 0.028(6) -0.000(5)
C23 0.071(6) 0.061(6) 0.046(5) -0.001(5) 0.021(5) -0.003(4)
C24 0.076(7) 0.088(7) 0.065(6) -0.020(6) 0.041(5) -0.011(5)
C25 0.025(3) 0.044(4) 0.031(3) 0.009(3) 0.010(3) -0.002(3)
C26 0.041(5) 0.190(13) 0.049(5) 0.056(7) 0.006(4) -0.020(6)
C27 0.040(5) 0.184(12) 0.130(10) -0.025(7) 0.055(7) -0.078(10)
C28 0.047(5) 0.161(10) 0.060(5) 0.051(6) 0.022(5) -0.014(6)
C29 0.086(8) 0.247(16) 0.040(5) 0.114(10) 0.002(5) -0.019(7)
C30 0.067(6) 0.046(4) 0.029(4) 0.024(4) 0.012(4) 0.009(3)
C31 0.128(9) 0.055(6) 0.051(5) 0.019(6) 0.039(6) 0.000(4)
C32 0.121(9) 0.050(5) 0.050(5) 0.044(6) 0.042(6) 0.022(4)
C33 0.120(8) 0.041(5) 0.052(5) -0.019(5) 0.033(5) 0.008(4)

loop_
_atom_type_symbol
_atom_type_description
_atom_type_scat_dispersion_real
_atom_type_scat_dispersion_imag
_atom_type_scat_source
C C 0.0033 0.0016
;
International Tables for Crystallography
(1992, Vol. C, Tables 4.2.6.8 and 6.1.1.4)
;
H H 0.0000 0.0000
;
International Tables for Crystallography
(1992, Vol. C, Table 6.1.1.4)
;
N N 0.0061 0.0033
;
International Tables for Crystallography
(1992, Vol. C, Tables 4.2.6.8 and 6.1.1.4)
;
P P 0.1023 0.0942
;
International Tables for Crystallography
(1992, Vol. C, Tables 4.2.6.8 and 6.1.1.4)
;
Cl Cl 0.1484 0.1585
;
International Tables for Crystallography
(1992, Vol. C, Tables 4.2.6.8 and 6.1.1.4)
;
Fe Fe 0.3463 0.8444
;
International Tables for Crystallography
(1992, Vol. C, Tables 4.2.6.8 and 6.1.1.4)
;
Mo Mo -1.6832 0.6857
;
International Tables for Crystallography
(1992, Vol. C, Tables 4.2.6.8 and 6.1.1.4)
;

loop_
_geom_angle_atom_site_label_1
_geom_angle_atom_site_label_2
_geom_angle_atom_site_label_3
_geom_angle
_geom_angle_publ_flag
Cl1 Mo1 Cl2 92.63(10) yes
Cl1 Mo1 Cl3 174.83(8) yes
Cl1 Mo1 P1 91.82(9) yes
Cl1 Mo1 P2 87.40(10) yes
Cl1 Mo1 N1 88.06(18) yes
Cl2 Mo1 Cl3 92.45(9) yes
Cl2 Mo1 P1 102.34(9) yes
Cl2 Mo1 P2 102.14(8) yes
Cl2 Mo1 N1 179.3(2) yes
Cl3 Mo1 P1 88.05(9) yes
Cl3 Mo1 P2 90.57(8) yes
Cl3 Mo1 N1 86.87(17) yes
P1 Mo1 P2 155.51(7) yes
P1 Mo1 N1 77.37(15) yes
P2 Mo1 N1 78.14(15) yes
C15 Fe1 C16 42.5(3) yes
C15 Fe1 C17 68.9(4) yes
C15 Fe1 C18 69.2(4) yes
C15 Fe1 C19 41.2(4) yes
C15 Fe1 C20 164.3(5) yes
C15 Fe1 C21 155.0(5) yes
C15 Fe1 C22 119.8(4) yes
C15 Fe1 C23 107.9(3) yes
C15 Fe1 C24 125.9(4) yes
C16 Fe1 C17 40.9(4) yes
C16 Fe1 C18 69.2(5) yes
C16 Fe1 C19 69.7(4) yes
C16 Fe1 C20 125.1(4) yes
C16 Fe1 C21 161.5(4) yes
C16 Fe1 C22 155.4(4) yes
C16 Fe1 C23 120.1(4) yes
C16 Fe1 C24 106.5(5) yes
C17 Fe1 C18 39.6(5) yes
C17 Fe1 C19 67.2(4) yes
C17 Fe1 C20 108.0(4) yes
C17 Fe1 C21 125.3(4) yes
C17 Fe1 C22 162.6(5) yes
C17 Fe1 C23 155.6(5) yes
C17 Fe1 C24 120.6(5) yes
C18 Fe1 C19 40.3(4) yes
C18 Fe1 C20 119.0(4) yes
C18 Fe1 C21 107.6(5) yes
C18 Fe1 C22 126.3(5) yes
C18 Fe1 C23 163.8(5) yes
C18 Fe1 C24 154.0(4) yes
C19 Fe1 C20 153.2(4) yes
C19 Fe1 C21 120.3(6) yes
C19 Fe1 C22 108.5(5) yes
C19 Fe1 C23 127.2(4) yes
C19 Fe1 C24 164.3(3) yes
C20 Fe1 C21 39.3(6) yes
C20 Fe1 C22 67.7(4) yes
C20 Fe1 C23 68.1(4) yes
C20 Fe1 C24 41.3(4) yes
C21 Fe1 C22 40.9(4) yes
C21 Fe1 C23 67.9(4) yes
C21 Fe1 C24 68.0(5) yes
C22 Fe1 C23 40.3(5) yes
C22 Fe1 C24 68.2(5) yes
C23 Fe1 C24 40.5(4) yes
Mo1 P1 C1 119.0(4) yes
Mo1 P1 C5 121.8(3) yes
Mo1 P1 C9 93.3(3) yes
C1 P1 C5 108.4(4) yes
C1 P1 C9 104.3(3) yes
C5 P1 C9 106.4(5) yes
Mo1 P2 C25 91.6(3) yes
Mo1 P2 C26 121.3(4) yes
Mo1 P2 C30 121.3(4) yes
C25 P2 C26 104.7(4) yes
C25 P2 C30 104.2(3) yes
C26 P2 C30 108.7(5) yes
Mo1 N1 C10 122.4(5) yes
Mo1 N1 C14 119.6(4) yes
C10 N1 C14 118.0(5) yes
P1 C1 C2 109.7(5) yes
P1 C1 C3 113.6(7) yes
P1 C1 C4 108.2(5) yes
C2 C1 C3 109.7(7) yes
C2 C1 C4 108.9(8) yes
C3 C1 C4 106.6(6) yes
P1 C5 C6 107.9(6) yes
P1 C5 C7 109.5(8) yes
P1 C5 C8 113.9(6) yes
C6 C5 C7 108.1(6) yes
C6 C5 C8 106.7(9) yes
C7 C5 C8 110.5(8) yes
P1 C9 C10 114.1(6) yes
N1 C10 C9 116.5(5) yes
N1 C10 C11 121.3(7) yes
C9 C10 C11 122.2(7) yes
C10 C11 C12 121.9(7) yes
C11 C12 C13 116.2(5) yes
C11 C12 C15 125.1(7) yes
C13 C12 C15 118.7(8) yes
C12 C13 C14 120.3(7) yes
N1 C14 C13 122.3(6) yes
N1 C14 C25 118.5(5) yes
C13 C14 C25 119.1(6) yes
Fe1 C15 C12 124.7(6) yes
Fe1 C15 C16 68.6(5) yes
Fe1 C15 C19 68.5(6) yes
C12 C15 C16 126.1(9) yes
C12 C15 C19 128.0(8) yes
C16 C15 C19 105.8(7) yes
Fe1 C16 C15 68.9(5) yes
Fe1 C16 C17 70.0(6) yes
C15 C16 C17 105.5(9) yes
Fe1 C17 C16 69.1(5) yes
Fe1 C17 C18 69.4(6) yes
C16 C17 C18 110.4(7) yes
Fe1 C18 C17 71.0(7) yes
Fe1 C18 C19 69.5(6) yes
C17 C18 C19 108.4(9) yes
Fe1 C19 C15 70.3(6) yes
Fe1 C19 C18 70.2(7) yes
C15 C19 C18 109.9(9) yes
Fe1 C20 C21 70.2(7) yes
Fe1 C20 C24 68.4(7) yes
C21 C20 C24 107.9(8) yes
Fe1 C21 C20 70.6(7) yes
Fe1 C21 C22 68.9(6) yes
C20 C21 C22 108.6(10) yes
Fe1 C22 C21 70.2(6) yes
Fe1 C22 C23 69.5(6) yes
C21 C22 C23 107.4(10) yes
Fe1 C23 C22 70.2(6) yes
Fe1 C23 C24 70.0(6) yes
C22 C23 C24 108.9(8) yes
Fe1 C24 C20 70.3(7) yes
Fe1 C24 C23 69.6(7) yes
C20 C24 C23 107.1(10) yes
P2 C25 C14 113.0(6) yes
P2 C26 C27 105.3(8) yes
P2 C26 C28 112.3(5) yes
P2 C26 C29 110.7(9) yes
C27 C26 C28 107.9(11) yes
C27 C26 C29 107.8(8) yes
C28 C26 C29 112.5(11) yes
P2 C30 C31 115.2(8) yes
P2 C30 C32 107.8(5) yes
P2 C30 C33 107.4(5) yes
C31 C30 C32 110.2(7) yes
C31 C30 C33 106.8(7) yes
C32 C30 C33 109.2(9) yes
C34 C35 C36 89.5(18) yes
C35 C36 C37 101(2) yes
C36 C37 C38 107.1(13) yes
C37 C38 C39 101.7(13) yes
C1 C2 H1 109.643 no
C1 C2 H2 110.575 no
C1 C2 H3 108.281 no
H1 C2 H2 109.434 no
H1 C2 H3 109.448 no
H2 C2 H3 109.438 no
C1 C3 H4 111.292 no
C1 C3 H5 109.067 no
C1 C3 H6 108.126 no
H4 C3 H5 109.442 no
H4 C3 H6 109.448 no
H5 C3 H6 109.436 no
C1 C4 H7 109.201 no
C1 C4 H8 111.722 no
C1 C4 H9 107.547 no
H7 C4 H8 109.441 no
H7 C4 H9 109.445 no
H8 C4 H9 109.444 no
C5 C6 H10 109.788 no
C5 C6 H11 110.854 no
C5 C6 H12 107.845 no
H10 C6 H11 109.441 no
H10 C6 H12 109.436 no
H11 C6 H12 109.448 no
C5 C7 H13 106.362 no
C5 C7 H14 111.609 no
C5 C7 H15 110.485 no
H13 C7 H14 109.442 no
H13 C7 H15 109.436 no
H14 C7 H15 109.444 no
C5 C8 H16 110.039 no
C5 C8 H17 110.257 no
C5 C8 H18 108.192 no
H16 C8 H17 109.441 no
H16 C8 H18 109.441 no
H17 C8 H18 109.449 no
P1 C9 H19 119.539 no
P1 C9 H20 118.359 no
C10 C9 H19 98.787 no
C10 C9 H20 97.106 no
H19 C9 H20 105.096 no
C10 C11 H21 119.895 no
C12 C11 H21 118.181 no
C12 C13 H22 119.933 no
C14 C13 H22 119.484 no
Fe1 C16 H23 124.724 no
C15 C16 H23 127.970 no
C17 C16 H23 126.498 no
Fe1 C17 H24 131.457 no
C16 C17 H24 124.277 no
C18 C17 H24 125.252 no
Fe1 C18 H25 120.055 no
C17 C18 H25 127.496 no
C19 C18 H25 123.796 no
Fe1 C19 H26 129.404 no
C15 C19 H26 120.162 no
C18 C19 H26 129.801 no
Fe1 C20 H27 130.198 no
C21 C20 H27 128.037 no
C24 C20 H27 123.884 no
Fe1 C21 H28 127.241 no
C20 C21 H28 125.046 no
C22 C21 H28 126.338 no
Fe1 C22 H29 122.314 no
C21 C22 H29 127.082 no
C23 C22 H29 125.336 no
Fe1 C23 H30 125.687 no
C22 C23 H30 126.902 no
C24 C23 H30 124.183 no
Fe1 C24 H31 124.510 no
C20 C24 H31 126.480 no
C23 C24 H31 126.427 no
P2 C25 H32 116.316 no
P2 C25 H33 120.329 no
C14 C25 H32 98.842 no
C14 C25 H33 99.951 no
H32 C25 H33 105.191 no
C26 C27 H34 114.681 no
C26 C27 H35 110.042 no
C26 C27 H36 103.571 no
H34 C27 H35 109.447 no
H34 C27 H36 109.447 no
H35 C27 H36 109.440 no
C26 C28 H37 109.148 no
C26 C28 H38 109.373 no
C26 C28 H39 109.978 no
H37 C28 H38 109.438 no
H37 C28 H39 109.451 no
H38 C28 H39 109.438 no
C26 C29 H40 112.803 no
C26 C29 H41 102.816 no
C26 C29 H42 112.657 no
H40 C29 H41 109.437 no
H40 C29 H42 109.445 no
H41 C29 H42 109.445 no
C30 C31 H43 105.801 no
C30 C31 H44 112.739 no
C30 C31 H45 109.873 no
H43 C31 H44 109.448 no
H43 C31 H45 109.446 no
H44 C31 H45 109.445 no
C30 C32 H46 110.201 no
C30 C32 H47 109.513 no
C30 C32 H48 108.785 no
H46 C32 H47 109.444 no
H46 C32 H48 109.445 no
H47 C32 H48 109.436 no
C30 C33 H49 111.860 no
C30 C33 H50 107.606 no
C30 C33 H51 109.007 no
H49 C33 H50 109.438 no
H49 C33 H51 109.444 no
H50 C33 H51 109.443 no

loop_
_geom_bond_atom_site_label_1
_geom_bond_atom_site_label_2
_geom_bond_distance
_geom_bond_publ_flag
Mo1 Cl1 2.315(4) yes
Mo1 Cl2 2.419(2) yes
Mo1 Cl3 2.439(3) yes
Mo1 P1 2.582(3) yes
Mo1 P2 2.603(3) yes
Mo1 N1 2.189(4) yes
Fe1 C15 2.045(9) yes
Fe1 C16 2.040(10) yes
Fe1 C17 2.051(9) yes
Fe1 C18 2.030(11) yes
Fe1 C19 2.020(12) yes
Fe1 C20 2.053(12) yes
Fe1 C21 2.048(10) yes
Fe1 C22 2.031(10) yes
Fe1 C23 2.021(9) yes
Fe1 C24 2.026(13) yes
P1 C1 1.890(8) yes
P1 C5 1.902(11) yes
P1 C9 1.843(7) yes
P2 C25 1.822(6) yes
P2 C26 1.895(11) yes
P2 C30 1.898(8) yes
N1 C10 1.368(9) yes
N1 C14 1.364(10) yes
C1 C2 1.522(11) yes
C1 C3 1.520(13) yes
C1 C4 1.549(11) yes
C5 C6 1.555(11) yes
C5 C7 1.544(11) yes
C5 C8 1.544(14) yes
C9 C10 1.511(12) yes
C10 C11 1.372(8) yes
C11 C12 1.408(12) yes
C12 C13 1.395(10) yes
C12 C15 1.441(9) yes
C13 C14 1.393(7) yes
C14 C25 1.507(9) yes
C15 C16 1.481(11) yes
C15 C19 1.430(14) yes
C16 C17 1.430(13) yes
C17 C18 1.383(17) yes
C18 C19 1.395(11) yes
C20 C21 1.378(19) yes
C20 C24 1.438(13) yes
C21 C22 1.424(12) yes
C22 C23 1.396(16) yes
C23 C24 1.400(13) yes
C26 C27 1.529(19) yes
C26 C28 1.529(16) yes
C26 C29 1.515(14) yes
C30 C31 1.507(14) yes
C30 C32 1.538(12) yes
C30 C33 1.518(12) yes
C34 C35 1.90(3) yes
C35 C36 1.26(4) yes
C36 C37 1.82(3) yes
C37 C38 1.38(3) yes
C38 C39 1.67(2) yes
C2 H1 0.960 no
C2 H2 0.960 no
C2 H3 0.960 no
C3 H4 0.960 no
C3 H5 0.960 no
C3 H6 0.960 no
C4 H7 0.960 no
C4 H8 0.960 no
C4 H9 0.960 no
C6 H10 0.960 no
C6 H11 0.960 no
C6 H12 0.960 no
C7 H13 0.960 no
C7 H14 0.960 no
C7 H15 0.960 no
C8 H16 0.960 no
C8 H17 0.960 no
C8 H18 0.960 no
C9 H19 0.970 no
C9 H20 0.970 no
C11 H21 0.930 no
C13 H22 0.930 no
C16 H23 0.930 no
C17 H24 0.930 no
C18 H25 0.930 no
C19 H26 0.930 no
C20 H27 0.930 no
C21 H28 0.930 no
C22 H29 0.930 no
C23 H30 0.930 no
C24 H31 0.930 no
C25 H32 0.970 no
C25 H33 0.970 no
C27 H34 0.960 no
C27 H35 0.960 no
C27 H36 0.960 no
C28 H37 0.960 no
C28 H38 0.960 no
C28 H39 0.960 no
C29 H40 0.960 no
C29 H41 0.960 no
C29 H42 0.960 no
C31 H43 0.960 no
C31 H44 0.960 no
C31 H45 0.960 no
C32 H46 0.960 no
C32 H47 0.960 no
C32 H48 0.960 no
C33 H49 0.960 no
C33 H50 0.960 no
C33 H51 0.960 no

loop_
_geom_contact_atom_site_label_1
_geom_contact_atom_site_label_2
_geom_contact_distance
_geom_contact_publ_flag
_geom_contact_site_symmetry_2
Cl1 C2 3.405(10) no .
Cl1 C4 3.437(8) no .
Cl1 C14 3.494(6) no .
Cl1 C25 3.254(7) no .
Cl1 C27 3.088(12) no .
Cl3 C6 3.224(10) no .
Cl3 C9 3.361(7) no .
Cl3 C10 3.548(7) no .
Cl3 C32 3.452(11) no .
Cl3 C33 3.473(10) no .
N1 C4 3.369(9) no .
N1 C12 2.827(7) no .
N1 C33 3.402(10) no .
C1 C7 3.320(13) no .
C2 C7 3.288(17) no .
C3 C5 3.331(12) no .
C3 C7 3.494(12) no .
C3 C8 3.328(17) no .
C3 C9 3.492(11) no .
C4 C9 3.130(13) no .
C4 C10 3.140(11) no .
C8 C9 3.225(15) no .
C10 C13 2.750(11) no .
C11 C14 2.721(10) no .
C11 C16 3.124(9) no .
C12 C23 3.564(12) no .
C13 C19 2.994(9) no .
C13 C33 3.519(11) no .
C14 C30 3.557(9) no .
C14 C33 3.071(11) no .
C25 C27 3.495(10) no .
C25 C28 3.105(11) no .
C25 C31 3.505(11) no .
C25 C33 3.109(13) no .
C26 C31 3.361(16) no .
C28 C31 3.368(17) no .
C29 C30 3.353(13) no .
C29 C31 3.531(14) no .
C29 C32 3.344(18) no .
C35 C38 2.54(3) no .
Cl1 C16 3.318(10) no 4_555
C3 C29 3.565(11) no 4_454
C6 C31 3.524(11) no 2_555
C16 Cl1 3.318(10) no 4_454
C18 C24 3.590(15) no 2_554
C24 C18 3.590(15) no 2_555
C29 C3 3.565(11) no 4_555
C31 C6 3.524(11) no 2_554
Mo1 H7 3.5226 no .
Mo1 H11 3.3716 no .
Mo1 H19 3.5294 no .
Mo1 H32 3.3722 no .
Mo1 H35 3.3055 no .
Mo1 H49 3.5354 no .
Cl1 H2 2.5596 no .
Cl1 H7 2.5922 no .
Cl1 H32 2.7197 no .
Cl1 H34 2.4945 no .
Cl1 H35 2.8975 no .
Cl2 H11 2.9851 no .
Cl2 H35 2.9205 no .
Cl3 H10 2.6859 no .
Cl3 H11 2.9402 no .
Cl3 H19 2.9181 no .
Cl3 H48 2.5808 no .
Cl3 H49 2.6353 no .
P1 H1 2.9567 no .
P1 H2 2.9047 no .
P1 H5 2.9627 no .
P1 H6 3.0042 no .
P1 H7 2.9194 no .
P1 H8 2.9346 no .
P1 H10 2.9629 no .
P1 H11 2.9034 no .
P1 H14 2.9144 no .
P1 H15 3.0357 no .
P1 H16 3.0989 no .
P1 H17 2.9974 no .
P2 H34 2.9358 no .
P2 H35 2.8374 no .
P2 H36 3.5638 no .
P2 H38 2.9638 no .
P2 H39 3.0108 no .
P2 H40 2.9540 no .
P2 H41 2.8622 no .
P2 H44 3.0573 no .
P2 H45 3.0649 no .
P2 H47 2.9137 no .
P2 H48 2.8692 no .
P2 H49 2.8713 no .
P2 H50 2.8835 no .
N1 H7 2.9068 no .
N1 H8 3.1093 no .
N1 H19 2.8165 no .
N1 H20 3.0949 no .
N1 H21 3.2225 no .
N1 H22 3.2400 no .
N1 H32 2.7552 no .
N1 H33 3.1575 no .
N1 H49 2.8704 no .
N1 H50 3.1896 no .
C1 H14 3.4368 no .
C1 H15 2.9612 no .
C1 H16 3.3696 no .
C1 H20 3.0162 no .
C2 H4 2.6907 no .
C2 H5 3.3139 no .
C2 H6 2.6501 no .
C2 H7 2.6559 no .
C2 H8 3.3450 no .
C2 H9 2.6613 no .
C2 H14 3.0763 no .
C2 H15 2.8642 no .
C3 H1 2.6782 no .
C3 H2 3.3241 no .
C3 H3 2.6372 no .
C3 H7 3.2961 no .
C3 H8 2.6856 no .
C3 H9 2.5843 no .
C3 H15 2.8590 no .
C3 H16 2.6508 no .
C3 H20 3.1829 no .
C4 H1 3.3351 no .
C4 H2 2.6992 no .
C4 H3 2.6420 no .
C4 H4 2.6331 no .
C4 H5 2.6435 no .
C4 H6 3.2953 no .
C4 H20 3.0636 no .
C5 H1 3.3080 no .
C5 H5 3.4361 no .
C5 H6 2.9102 no .
C5 H19 3.1842 no .
C5 H20 3.4235 no .
C6 H13 2.5961 no .
C6 H14 2.7423 no .
C6 H15 3.3495 no .
C6 H16 3.3296 no .
C6 H17 2.7033 no .
C6 H18 2.5922 no .
C6 H19 3.4086 no .
C7 H1 2.5705 no .
C7 H6 2.8154 no .
C7 H10 3.3447 no .
C7 H11 2.7167 no .
C7 H12 2.6410 no .
C7 H16 2.7007 no .
C7 H17 3.3686 no .
C7 H18 2.7214 no .
C8 H5 3.1117 no .
C8 H6 2.8495 no .
C8 H10 2.6430 no .
C8 H11 3.3356 no .
C8 H12 2.6427 no .
C8 H13 2.6882 no .
C8 H14 3.3786 no .
C8 H15 2.7089 no .
C8 H19 3.2696 no .
C8 H20 3.2645 no .
C9 H5 3.0606 no .
C9 H7 3.3617 no .
C9 H8 2.6728 no .
C9 H10 3.2446 no .
C9 H16 3.4542 no .
C9 H17 2.7627 no .
C9 H21 2.6828 no .
C10 H7 3.0725 no .
C10 H8 2.5567 no .
C10 H49 3.4233 no .
C11 H8 2.9281 no .
C11 H19 2.7702 no .
C11 H20 2.4118 no .
C11 H22 3.2276 no .
C11 H23 3.0187 no .
C11 H30 3.5315 no .
C12 H23 2.9347 no .
C12 H26 2.8062 no .
C12 H30 3.2979 no .
C12 H50 3.5250 no .
C13 H21 3.2185 no .
C13 H26 2.7584 no .
C13 H32 2.8457 no .
C13 H33 2.3752 no .
C13 H49 3.5050 no .
C13 H50 2.7227 no .
C14 H7 3.4648 no .
C14 H49 2.9249 no .
C14 H50 2.5246 no .
C15 H21 2.7000 no .
C15 H22 2.5979 no .
C15 H24 3.2138 no .
C15 H25 3.1969 no .
C15 H30 3.4085 no .
C16 H21 2.8179 no .
C16 H25 3.2067 no .
C16 H26 3.2021 no .
C16 H31 3.3516 no .
C17 H26 3.1602 no .
C17 H27 3.5142 no .
C18 H23 3.2015 no .
C18 H28 3.4409 no .
C19 H22 2.6762 no .
C19 H23 3.2261 no .
C19 H24 3.1459 no .
C19 H29 3.3667 no .
C20 H24 3.5345 no .
C20 H29 3.1727 no .
C20 H30 3.1771 no .
C21 H25 3.3202 no .
C21 H30 3.1769 no .
C21 H31 3.1733 no .
C22 H26 3.4709 no .
C22 H27 3.1804 no .
C22 H31 3.1723 no .
C23 H27 3.1704 no .
C23 H28 3.1722 no .
C24 H23 3.3593 no .
C24 H28 3.1748 no .
C24 H29 3.1676 no .
C25 H22 2.6385 no .
C25 H34 3.1876 no .
C25 H38 3.1854 no .
C25 H39 2.7188 no .
C25 H44 3.1546 no .
C25 H49 3.2803 no .
C25 H50 2.6421 no .
C26 H32 3.1097 no .
C26 H33 3.3335 no .
C26 H44 3.5107 no .
C26 H45 2.9912 no .
C26 H47 3.2977 no .
C27 H32 3.2637 no .
C27 H37 2.6946 no .
C27 H38 3.3049 no .
C27 H39 2.6008 no .
C27 H40 2.6635 no .
C27 H41 3.2455 no .
C27 H42 2.7184 no .
C28 H32 3.1673 no .
C28 H33 3.0776 no .
C28 H34 2.6851 no .
C28 H35 3.3124 no .
C28 H36 2.5910 no .
C28 H40 3.3749 no .
C28 H41 2.6660 no .
C28 H42 2.7139 no .
C28 H44 3.1681 no .
C28 H45 2.9583 no .
C29 H34 3.3287 no .
C29 H35 2.6307 no .
C29 H36 2.5404 no .
C29 H37 2.6613 no .
C29 H38 2.7792 no .
C29 H39 3.3485 no .
C29 H45 2.8860 no .
C29 H47 2.6170 no .
C30 H33 3.0635 no .
C30 H38 3.2718 no .
C30 H40 3.5350 no .
C30 H41 2.8283 no .
C31 H33 3.2365 no .
C31 H38 2.6283 no .
C31 H41 2.7725 no .
C31 H46 2.6613 no .
C31 H47 2.7167 no .
C31 H48 3.3150 no .
C31 H49 3.2842 no .
C31 H50 2.5759 no .
C31 H51 2.5833 no .
C32 H40 3.1874 no .
C32 H41 2.7929 no .
C32 H43 2.6237 no .
C32 H44 3.3498 no .
C32 H45 2.6656 no .
C32 H49 2.7029 no .
C32 H50 3.3107 no .
C32 H51 2.6648 no .
C33 H30 3.4404 no .
C33 H33 3.1404 no .
C33 H43 2.5368 no .
C33 H44 2.6486 no .
C33 H45 3.2723 no .
C33 H46 2.6906 no .
C33 H47 3.3209 no .
C33 H48 2.6523 no .
H1 H4 2.9734 no .
H1 H5 3.5465 no .
H1 H6 2.4835 no .
H1 H7 3.5471 no .
H1 H9 3.5271 no .
H1 H13 3.4253 no .
H1 H14 2.3392 no .
H1 H15 2.1032 no .
H2 H4 3.5654 no .
H2 H6 3.5350 no .
H2 H7 2.5003 no .
H2 H8 3.5779 no .
H2 H9 2.9694 no .
H2 H14 3.2611 no .
H2 H15 3.4779 no .
H3 H4 2.4833 no .
H3 H5 3.5157 no .
H3 H6 2.8995 no .
H3 H7 2.8837 no .
H3 H8 3.5336 no .
H3 H9 2.4449 no .
H3 H15 3.4606 no .
H4 H7 3.5019 no .
H4 H8 2.9425 no .
H4 H9 2.3909 no .
H4 H15 3.4768 no .
H4 H16 3.4637 no .
H5 H7 3.5310 no .
H5 H8 2.5105 no .
H5 H9 2.8739 no .
H5 H15 3.4396 no .
H5 H16 2.4334 no .
H5 H17 3.2415 no .
H5 H20 2.5330 no .
H6 H8 3.5672 no .
H6 H9 3.4588 no .
H6 H13 3.4608 no .
H6 H14 3.3921 no .
H6 H15 2.0781 no .
H6 H16 2.1187 no .
H6 H17 3.4203 no .
H6 H18 3.5014 no .
H7 H20 3.5215 no .
H8 H20 2.4178 no .
H8 H21 3.1573 no .
H10 H13 3.4702 no .
H10 H16 3.5495 no .
H10 H17 2.5050 no .
H10 H18 2.8211 no .
H10 H19 2.8187 no .
H11 H13 2.8942 no .
H11 H14 2.6021 no .
H11 H17 3.5786 no .
H11 H18 3.4910 no .
H12 H13 2.3660 no .
H12 H14 2.9747 no .
H12 H15 3.5012 no .
H12 H16 3.4992 no .
H12 H17 2.9812 no .
H12 H18 2.3866 no .
H13 H16 2.9490 no .
H13 H17 3.5670 no .
H13 H18 2.5203 no .
H14 H16 3.5859 no .
H15 H16 2.5203 no .
H15 H17 3.5827 no .
H15 H18 2.9868 no .
H16 H20 3.2767 no .
H17 H19 2.6112 no .
H17 H20 2.7431 no .
H19 H21 2.8418 no .
H20 H21 2.2649 no .
H21 H23 2.4534 no .
H22 H26 2.1808 no .
H22 H32 2.9270 no .
H22 H33 2.1828 no .
H22 H50 2.9349 no .
H23 H24 2.5095 no .
H23 H31 3.1916 no .
H24 H25 2.4920 no .
H24 H27 3.4807 no .
H25 H26 2.5135 no .
H25 H28 3.2120 no .
H26 H29 3.2944 no .
H27 H28 2.4855 no .
H27 H31 2.5107 no .
H28 H29 2.5371 no .
H29 H30 2.4933 no .
H29 H50 3.3148 no .
H29 H51 3.5423 no .
H30 H31 2.4748 no .
H30 H49 3.2775 no .
H30 H50 3.2249 no .
H30 H51 3.2435 no .
H32 H34 2.7121 no .
H32 H38 3.4781 no .
H32 H39 2.5542 no .
H32 H50 3.5861 no .
H33 H38 2.9338 no .
H33 H39 2.6500 no .
H33 H44 2.6497 no .
H33 H49 3.5381 no .
H33 H50 2.4711 no .
H34 H37 2.9956 no .
H34 H38 3.5504 no .
H34 H39 2.4537 no .
H34 H40 3.5755 no .
H35 H37 3.5647 no .
H35 H39 3.4943 no .
H35 H40 2.4749 no .
H35 H41 3.4665 no .
H35 H42 2.9872 no .
H36 H37 2.4537 no .
H36 H38 3.4798 no .
H36 H39 2.8250 no .
H36 H40 2.8401 no .
H36 H41 3.3984 no .
H36 H42 2.4400 no .
H37 H40 3.5499 no .
H37 H41 2.9017 no .
H37 H42 2.4898 no .
H37 H45 3.4843 no .
H38 H41 2.5655 no .
H38 H42 3.0443 no .
H38 H43 3.5085 no .
H38 H44 2.3586 no .
H38 H45 2.2249 no .
H39 H41 3.5450 no .
H39 H42 3.5682 no .
H39 H44 3.4672 no .
H40 H45 3.4886 no .
H40 H47 2.4155 no .
H40 H48 3.4068 no .
H41 H43 3.4195 no .
H41 H44 3.3547 no .
H41 H45 2.0463 no .
H41 H46 3.3974 no .
H41 H47 2.0698 no .
H41 H48 3.4199 no .
H42 H45 3.4377 no .
H42 H47 3.4234 no .
H43 H46 2.4300 no .
H43 H47 2.9677 no .
H43 H48 3.4718 no .
H43 H49 3.4257 no .
H43 H50 2.8007 no .
H43 H51 2.3198 no .
H44 H46 3.5571 no .
H44 H49 3.5423 no .
H44 H50 2.4314 no .
H44 H51 2.8892 no .
H45 H46 2.8977 no .
H45 H47 2.5339 no .
H45 H48 3.5515 no .
H45 H50 3.4697 no .
H45 H51 3.4570 no .
H46 H49 2.9920 no .
H46 H50 3.5542 no .
H46 H51 2.5081 no .
H47 H49 3.5729 no .
H47 H51 3.5442 no .
H48 H49 2.5080 no .
H48 H50 3.5253 no .
H48 H51 2.9228 no .
Cl1 H23 2.5822 no 4_555
Cl2 H20 3.5923 no 4_555
Cl2 H28 3.1761 no 3_556
Cl2 H38 3.3562 no 2_555
Cl2 H44 3.4676 no 2_555
Cl3 H22 2.8182 no 2_555
Cl3 H26 3.1401 no 2_555
Cl3 H33 2.8355 no 2_555
Cl3 H44 3.1213 no 2_555
C2 H23 3.4671 no 4_555
C2 H31 3.2406 no 4_555
C3 H40 3.1268 no 4_454
C3 H42 3.0975 no 4_454
C4 H36 3.3706 no 4_454
C6 H29 3.1393 no 2_555
C6 H43 3.0890 no 2_555
C6 H44 3.0538 no 2_555
C7 H3 3.5926 no 2_565
C7 H24 3.3676 no 3_556
C7 H27 3.5543 no 3_556
C8 H29 3.4124 no 2_555
C8 H37 3.1847 no 3_455
C8 H42 3.1761 no 3_455
C16 H2 3.2420 no 4_454
C17 H2 3.5436 no 4_454
C17 H14 3.5415 no 3_444
C17 H31 3.4534 no 2_554
C18 H30 3.1773 no 2_554
C18 H31 3.0325 no 2_554
C19 H30 3.3003 no 2_554
C20 H3 3.5974 no 4_454
C20 H43 3.5156 no 4_444
C21 H17 3.2499 no 2_554
C21 H45 3.4655 no 4_444
C22 H10 3.2414 no 2_554
C22 H17 3.2213 no 2_554
C23 H25 3.4788 no 2_555
C24 H25 3.2879 no 2_555
C25 H46 3.5445 no 2_554
C25 H48 3.1056 no 2_554
C27 H8 3.4554 no 4_555
C28 H16 3.2560 no 3_545
C28 H47 3.5648 no 2_554
C28 H48 3.5877 no 2_554
C29 H4 3.0532 no 4_555
C29 H5 3.1750 no 4_555
C29 H18 3.3047 no 3_545
C31 H11 3.0170 no 2_554
C31 H12 3.3909 no 2_554
C32 H32 3.2257 no 2_555
C32 H33 3.2136 no 2_555
C32 H39 3.1147 no 2_555
C34 H1 3.5374 no 3_445
C34 H7 3.3085 no 4_455
C34 H9 3.5995 no 4_455
C34 H15 3.5349 no 3_445
C34 H24 3.1531 no 1_556
C34 H31 3.5138 no 2_555
C34 H46 3.1935 no 3_455
C35 H7 3.2980 no 4_455
C35 H8 3.5741 no 4_455
C35 H9 3.3953 no 4_455
C35 H46 3.5049 no 3_455
C35 H51 3.5406 no 3_455
C36 H4 3.3973 no 3_445
C36 H6 3.4882 no 3_445
C36 H12 3.1896 no 4_454
C36 H51 3.3165 no 3_455
C37 H4 3.3854 no 3_445
C37 H18 3.5224 no 4_454
C38 H30 3.5998 no 3_455
C38 H34 3.4995 no 1_455
C38 H36 3.5867 no 1_455
C39 H34 3.0581 no 1_455
C39 H46 3.4716 no 2_454
C39 H47 3.2156 no 2_454
H1 C34 3.5374 no 3_555
H1 H31 2.8582 no 4_555
H2 C16 3.2420 no 4_555
H2 C17 3.5436 no 4_555
H2 H23 2.5971 no 4_555
H2 H24 3.2254 no 4_555
H2 H31 3.1177 no 4_555
H3 C7 3.5926 no 2_564
H3 C20 3.5974 no 4_555
H3 H13 2.7104 no 2_564
H3 H24 3.2562 no 4_555
H3 H27 3.0783 no 4_555
H3 H31 3.2088 no 4_555
H4 C29 3.0532 no 4_454
H4 C36 3.3973 no 3_555
H4 C37 3.3854 no 3_555
H4 H13 3.4912 no 2_564
H4 H18 3.3807 no 2_564
H4 H40 2.8347 no 4_454
H4 H42 2.4226 no 4_454
H5 C29 3.1750 no 4_454
H5 H35 3.2804 no 4_454
H5 H36 3.4581 no 4_454
H5 H37 3.3218 no 3_455
H5 H40 2.5867 no 4_454
H5 H42 2.9282 no 4_454
H6 C36 3.4882 no 3_555
H6 H37 3.2625 no 3_455
H6 H40 3.5869 no 4_454
H7 C34 3.3085 no 4_554
H7 C35 3.2980 no 4_554
H8 C27 3.4554 no 4_454
H8 C35 3.5741 no 4_554
H8 H35 3.2902 no 4_454
H8 H36 2.7597 no 4_454
H9 C34 3.5995 no 4_554
H9 C35 3.3953 no 4_554
H9 H13 3.0717 no 2_564
H9 H15 3.2668 no 2_564
H9 H36 3.1081 no 4_454
H9 H42 3.2996 no 4_454
H10 C22 3.2414 no 2_555
H10 H29 2.3218 no 2_555
H10 H43 3.3233 no 2_555
H10 H44 3.0439 no 2_555
H10 H50 3.3340 no 2_555
H10 H51 3.5739 no 2_555
H11 C31 3.0170 no 2_555
H11 H27 3.3468 no 3_556
H11 H43 2.7406 no 2_555
H11 H44 2.4702 no 2_555
H11 H45 3.4853 no 2_555
H12 C31 3.3910 no 2_555
H12 C36 3.1896 no 4_555
H12 H27 3.2316 no 3_556
H12 H29 3.2301 no 2_555
H12 H43 2.7308 no 2_555
H12 H44 3.1787 no 2_555
H12 H51 3.4292 no 2_555
H13 H3 2.7104 no 2_565
H13 H4 3.4912 no 2_565
H13 H9 3.0717 no 2_565
H13 H24 3.2433 no 3_556
H13 H27 3.0332 no 3_556
H14 C17 3.5415 no 3_556
H14 H24 2.9453 no 3_556
H14 H25 3.4094 no 3_556
H14 H27 3.2139 no 3_556
H15 C34 3.5349 no 3_555
H15 H9 3.2668 no 2_565
H15 H24 3.3670 no 3_556
H16 C28 3.2560 no 3_455
H16 H37 2.4197 no 3_455
H16 H38 3.3423 no 3_455
H16 H42 2.9971 no 3_455
H17 C21 3.2499 no 2_555
H17 C22 3.2213 no 2_555
H17 H28 2.7810 no 2_555
H17 H29 2.7567 no 2_555
H17 H37 3.4434 no 3_455
H18 C29 3.3047 no 3_455
H18 C37 3.5224 no 4_555
H18 H4 3.3807 no 2_565
H18 H29 3.3817 no 2_555
H18 H37 3.2834 no 3_455
H18 H41 3.2525 no 3_455
H18 H42 2.5354 no 3_455
H19 H25 3.5746 no 2_555
H19 H26 3.1017 no 2_555
H19 H28 3.4535 no 2_555
H19 H29 3.2295 no 2_555
H20 Cl2 3.5923 no 4_454
H20 H35 3.3883 no 4_454
H21 H25 3.4531 no 2_555
H21 H35 3.2265 no 4_454
H22 Cl3 2.8182 no 2_554
H22 H48 3.1454 no 2_554
H22 H49 3.2858 no 2_554
H23 Cl1 2.5822 no 4_454
H23 C2 3.4671 no 4_454
H23 H2 2.5971 no 4_454
H23 H34 3.5304 no 4_454
H24 C7 3.3676 no 3_444
H24 C34 3.1531 no 1_554
H24 H2 3.2254 no 4_454
H24 H3 3.2562 no 4_454
H24 H13 3.2433 no 3_444
H24 H14 2.9453 no 3_444
H24 H15 3.3670 no 3_444
H24 H31 3.3273 no 2_554
H25 C23 3.4788 no 2_554
H25 C24 3.2879 no 2_554
H25 H14 3.4094 no 3_444
H25 H19 3.5746 no 2_554
H25 H21 3.4531 no 2_554
H25 H30 3.0227 no 2_554
H25 H31 2.6530 no 2_554
H26 Cl3 3.1401 no 2_554
H26 H19 3.1017 no 2_554
H26 H30 3.1701 no 2_554
H26 H49 3.0483 no 2_554
H27 C7 3.5543 no 3_444
H27 H3 3.0783 no 4_454
H27 H11 3.3468 no 3_444
H27 H12 3.2316 no 3_444
H27 H13 3.0332 no 3_444
H27 H14 3.2139 no 3_444
H27 H43 3.0269 no 4_444
H27 H45 3.5635 no 4_444
H28 Cl2 3.1761 no 3_444
H28 H17 2.7810 no 2_554
H28 H19 3.4535 no 2_554
H28 H45 3.1334 no 4_444
H29 C6 3.1393 no 2_554
H29 C8 3.4124 no 2_554
H29 H10 2.3218 no 2_554
H29 H12 3.2301 no 2_554
H29 H17 2.7567 no 2_554
H29 H18 3.3817 no 2_554
H29 H19 3.2295 no 2_554
H30 C18 3.1773 no 2_555
H30 C19 3.3003 no 2_555
H30 C38 3.5998 no 3_545
H30 H25 3.0227 no 2_555
H30 H26 3.1701 no 2_555
H31 C2 3.2406 no 4_454
H31 C17 3.4534 no 2_555
H31 C18 3.0325 no 2_555
H31 C34 3.5138 no 2_554
H31 H1 2.8582 no 4_454
H31 H2 3.1177 no 4_454
H31 H3 3.2088 no 4_454
H31 H24 3.3273 no 2_555
H31 H25 2.6530 no 2_555
H32 C32 3.2257 no 2_554
H32 H46 2.8880 no 2_554
H32 H47 3.4492 no 2_554
H32 H48 2.8483 no 2_554
H33 Cl3 2.8355 no 2_554
H33 C32 3.2136 no 2_554
H33 H46 3.2397 no 2_554
H33 H47 3.5820 no 2_554
H33 H48 2.4424 no 2_554
H34 C38 3.4995 no 1_655
H34 C39 3.0581 no 1_655
H34 H23 3.5304 no 4_555
H35 H5 3.2804 no 4_555
H35 H8 3.2902 no 4_555
H35 H20 3.3883 no 4_555
H35 H21 3.2265 no 4_555
H36 C4 3.3706 no 4_555
H36 C38 3.5867 no 1_655
H36 H5 3.4581 no 4_555
H36 H8 2.7597 no 4_555
H36 H9 3.1081 no 4_555
H37 C8 3.1847 no 3_545
H37 H5 3.3218 no 3_545
H37 H6 3.2625 no 3_545
H37 H16 2.4197 no 3_545
H37 H17 3.4434 no 3_545
H37 H18 3.2834 no 3_545
H37 H40 3.4803 no 2_554
H38 Cl2 3.3562 no 2_554
H38 H16 3.3423 no 3_545
H38 H48 3.5504 no 2_554
H39 C32 3.1147 no 2_554
H39 H40 3.3516 no 2_554
H39 H46 3.4112 no 2_554
H39 H47 2.6880 no 2_554
H39 H48 2.7913 no 2_554
H40 C3 3.1268 no 4_555
H40 H4 2.8347 no 4_555
H40 H5 2.5867 no 4_555
H40 H6 3.5869 no 4_555
H40 H37 3.4803 no 2_555
H40 H39 3.3516 no 2_555
H41 H18 3.2525 no 3_545
H42 C3 3.0975 no 4_555
H42 C8 3.1761 no 3_545
H42 H4 2.4226 no 4_555
H42 H5 2.9282 no 4_555
H42 H9 3.2996 no 4_555
H42 H16 2.9971 no 3_545
H42 H18 2.5354 no 3_545
H43 C6 3.0889 no 2_554
H43 C20 3.5156 no 4_545
H43 H10 3.3233 no 2_554
H43 H11 2.7406 no 2_554
H43 H12 2.7308 no 2_554
H43 H27 3.0269 no 4_545
H44 Cl2 3.4676 no 2_554
H44 Cl3 3.1213 no 2_554
H44 C6 3.0538 no 2_554
H44 H10 3.0439 no 2_554
H44 H11 2.4702 no 2_554
H44 H12 3.1787 no 2_554
H45 C21 3.4655 no 4_545
H45 H11 3.4853 no 2_554
H45 H27 3.5635 no 4_545
H45 H28 3.1334 no 4_545
H46 C25 3.5445 no 2_555
H46 C34 3.1935 no 3_545
H46 C35 3.5049 no 3_545
H46 C39 3.4716 no 2_655
H46 H32 2.8880 no 2_555
H46 H33 3.2397 no 2_555
H46 H39 3.4112 no 2_555
H47 C28 3.5648 no 2_555
H47 C39 3.2156 no 2_655
H47 H32 3.4492 no 2_555
H47 H33 3.5820 no 2_555
H47 H39 2.6880 no 2_555
H48 C25 3.1056 no 2_555
H48 C28 3.5877 no 2_555
H48 H22 3.1454 no 2_555
H48 H32 2.8483 no 2_555
H48 H33 2.4424 no 2_555
H48 H38 3.5504 no 2_555
H48 H39 2.7913 no 2_555
H49 H22 3.2858 no 2_555
H49 H26 3.0483 no 2_555
H50 H10 3.3340 no 2_554
H51 C35 3.5406 no 3_545
H51 C36 3.3165 no 3_545
H51 H10 3.5739 no 2_554
H51 H12 3.4292 no 2_554

loop_
_geom_torsion_atom_site_label_1
_geom_torsion_atom_site_label_2
_geom_torsion_atom_site_label_3
_geom_torsion_atom_site_label_4
_geom_torsion
_geom_torsion_publ_flag
Cl1 Mo1 P1 C1 9.00(10) no
Cl1 Mo1 P1 C5 -131.10(12) no
Cl1 Mo1 P1 C9 117.29(10) no
Cl1 Mo1 P2 C25 -57.19(9) no
Cl1 Mo1 P2 C26 51.10(12) no
Cl1 Mo1 P2 C30 -164.91(9) no
Cl1 Mo1 N1 C10 -116.9(4) no
Cl1 Mo1 N1 C14 65.2(4) no
Cl2 Mo1 P1 C1 102.09(11) no
Cl2 Mo1 P1 C5 -38.01(14) no
Cl2 Mo1 P1 C9 -149.61(11) no
Cl2 Mo1 P2 C25 -149.33(10) no
Cl2 Mo1 P2 C26 -41.03(14) no
Cl2 Mo1 P2 C30 102.96(11) no
Cl3 Mo1 P1 C1 -165.83(9) no
Cl3 Mo1 P1 C5 54.07(11) no
Cl3 Mo1 P1 C9 -57.54(10) no
Cl3 Mo1 P2 C25 118.05(9) no
Cl3 Mo1 P2 C26 -133.65(11) no
Cl3 Mo1 P2 C30 10.33(9) no
Cl3 Mo1 N1 C10 64.1(4) no
Cl3 Mo1 N1 C14 -113.8(4) no
P1 Mo1 P2 C25 31.5(3) no
P1 Mo1 P2 C26 139.80(19) no
P1 Mo1 P2 C30 -76.2(3) no
P2 Mo1 P1 C1 -78.7(3) no
P2 Mo1 P1 C5 141.16(19) no
P2 Mo1 P1 C9 29.6(3) no
P1 Mo1 N1 C10 -24.6(4) no
P1 Mo1 N1 C14 157.5(4) no
N1 Mo1 P1 C1 -78.60(19) no
N1 Mo1 P1 C5 141.3(2) no
N1 Mo1 P1 C9 29.69(18) no
P2 Mo1 N1 C10 155.3(4) no
P2 Mo1 N1 C14 -22.6(4) no
N1 Mo1 P2 C25 31.37(18) no
N1 Mo1 P2 C26 139.7(2) no
N1 Mo1 P2 C30 -76.35(19) no
C15 Fe1 C16 C15 0.0(4) no
C15 Fe1 C16 C17 116.5(7) no
C16 Fe1 C15 C12 119.9(10) no
C16 Fe1 C15 C16 0.0(5) no
C16 Fe1 C15 C19 -118.0(6) no
C15 Fe1 C17 C16 -40.4(4) no
C15 Fe1 C17 C18 82.4(5) no
C17 Fe1 C15 C12 158.9(9) no
C17 Fe1 C15 C16 38.9(4) no
C17 Fe1 C15 C19 -79.0(5) no
C15 Fe1 C18 C17 -81.8(5) no
C15 Fe1 C18 C19 37.2(4) no
C18 Fe1 C15 C12 -158.6(8) no
C18 Fe1 C15 C16 81.5(4) no
C18 Fe1 C15 C19 -36.5(4) no
C15 Fe1 C19 C15 0.0(3) no
C15 Fe1 C19 C18 -120.8(6) no
C19 Fe1 C15 C12 -122.1(8) no
C19 Fe1 C15 C16 118.0(5) no
C19 Fe1 C15 C19 0.0(3) no
C15 Fe1 C21 C20 167.1(7) no
C15 Fe1 C21 C22 47.2(13) no
C21 Fe1 C15 C12 -71.4(13) no
C21 Fe1 C15 C16 168.6(8) no
C21 Fe1 C15 C19 50.7(10) no
C15 Fe1 C22 C21 -159.0(4) no
C15 Fe1 C22 C23 82.6(6) no
C22 Fe1 C15 C12 -37.8(9) no
C22 Fe1 C15 C16 -157.8(5) no
C22 Fe1 C15 C19 84.3(5) no
C15 Fe1 C23 C22 -115.3(4) no
C15 Fe1 C23 C24 124.9(4) no
C23 Fe1 C15 C12 4.5(8) no
C23 Fe1 C15 C16 -115.4(4) no
C23 Fe1 C15 C19 126.7(4) no
C15 Fe1 C24 C20 167.6(3) no
C15 Fe1 C24 C23 -74.6(5) no
C24 Fe1 C15 C12 45.6(8) no
C24 Fe1 C15 C16 -74.3(5) no
C24 Fe1 C15 C19 167.8(4) no
C16 Fe1 C17 C16 0.0(4) no
C16 Fe1 C17 C18 122.8(8) no
C17 Fe1 C16 C15 -116.5(8) no
C17 Fe1 C16 C17 0.0(6) no
C16 Fe1 C18 C17 -36.1(4) no
C16 Fe1 C18 C19 82.9(5) no
C18 Fe1 C16 C15 -81.5(5) no
C18 Fe1 C16 C17 35.0(4) no
C16 Fe1 C19 C15 39.5(3) no
C16 Fe1 C19 C18 -81.3(4) no
C19 Fe1 C16 C15 -38.3(3) no
C19 Fe1 C16 C17 78.2(4) no
C16 Fe1 C20 C21 166.3(4) no
C16 Fe1 C20 C24 -74.0(5) no
C20 Fe1 C16 C15 167.0(4) no
C20 Fe1 C16 C17 -76.5(6) no
C16 Fe1 C22 C21 163.1(9) no
C16 Fe1 C22 C23 44.8(13) no
C22 Fe1 C16 C15 52.0(13) no
C22 Fe1 C16 C17 168.5(10) no
C16 Fe1 C23 C22 -160.2(3) no
C16 Fe1 C23 C24 80.0(4) no
C23 Fe1 C16 C15 83.8(6) no
C23 Fe1 C16 C17 -159.7(4) no
C16 Fe1 C24 C20 124.9(4) no
C16 Fe1 C24 C23 -117.3(4) no
C24 Fe1 C16 C15 125.6(4) no
C24 Fe1 C16 C17 -117.9(4) no
C17 Fe1 C18 C17 -0.0(4) no
C17 Fe1 C18 C19 119.0(9) no
C18 Fe1 C17 C16 -122.8(8) no
C18 Fe1 C17 C18 0.0(5) no
C17 Fe1 C19 C15 83.6(5) no
C17 Fe1 C19 C18 -37.2(4) no
C19 Fe1 C17 C16 -84.9(5) no
C19 Fe1 C17 C18 37.9(4) no
C17 Fe1 C20 C21 124.2(5) no
C17 Fe1 C20 C24 -116.1(5) no
C20 Fe1 C17 C16 123.2(5) no
C20 Fe1 C17 C18 -114.0(5) no
C17 Fe1 C21 C20 -74.5(7) no
C17 Fe1 C21 C22 165.6(5) no
C21 Fe1 C17 C16 163.1(6) no
C21 Fe1 C17 C18 -74.1(7) no
C17 Fe1 C23 C22 166.5(8) no
C17 Fe1 C23 C24 46.7(10) no
C23 Fe1 C17 C16 46.5(11) no
C23 Fe1 C17 C18 169.3(7) no
C17 Fe1 C24 C20 82.6(5) no
C17 Fe1 C24 C23 -159.6(4) no
C24 Fe1 C17 C16 79.7(6) no
C24 Fe1 C17 C18 -157.5(4) no
C18 Fe1 C19 C15 120.8(8) no
C18 Fe1 C19 C18 0.0(6) no
C19 Fe1 C18 C17 -119.0(9) no
C19 Fe1 C18 C19 0.0(5) no
C18 Fe1 C20 C21 82.4(5) no
C18 Fe1 C20 C24 -157.9(5) no
C20 Fe1 C18 C17 83.4(6) no
C20 Fe1 C18 C19 -157.6(5) no
C18 Fe1 C21 C20 -114.6(5) no
C18 Fe1 C21 C22 125.5(5) no
C21 Fe1 C18 C17 124.6(5) no
C21 Fe1 C18 C19 -116.4(6) no
C18 Fe1 C22 C21 -74.1(7) no
C18 Fe1 C22 C23 167.5(4) no
C22 Fe1 C18 C17 165.9(4) no
C22 Fe1 C18 C19 -75.1(7) no
C18 Fe1 C24 C20 48.7(12) no
C18 Fe1 C24 C23 166.5(9) no
C24 Fe1 C18 C17 48.9(13) no
C24 Fe1 C18 C19 167.9(8) no
C19 Fe1 C20 C21 49.2(9) no
C19 Fe1 C20 C24 168.9(6) no
C20 Fe1 C19 C15 168.6(6) no
C20 Fe1 C19 C18 47.7(10) no
C19 Fe1 C21 C20 -156.7(4) no
C19 Fe1 C21 C22 83.4(6) no
C21 Fe1 C19 C15 -157.7(4) no
C21 Fe1 C19 C18 81.5(5) no
C19 Fe1 C22 C21 -115.3(5) no
C19 Fe1 C22 C23 126.3(4) no
C22 Fe1 C19 C15 -114.4(4) no
C22 Fe1 C19 C18 124.8(4) no
C19 Fe1 C23 C22 -73.7(5) no
C19 Fe1 C23 C24 166.4(4) no
C23 Fe1 C19 C15 -73.5(6) no
C23 Fe1 C19 C18 165.7(4) no
C20 Fe1 C21 C20 0.0(4) no
C20 Fe1 C21 C22 -119.9(9) no
C21 Fe1 C20 C21 0.0(5) no
C21 Fe1 C20 C24 119.7(6) no
C20 Fe1 C22 C21 36.4(5) no
C20 Fe1 C22 C23 -82.0(6) no
C22 Fe1 C20 C21 -37.8(4) no
C22 Fe1 C20 C24 81.9(5) no
C20 Fe1 C23 C22 80.9(5) no
C20 Fe1 C23 C24 -39.0(4) no
C23 Fe1 C20 C21 -81.5(4) no
C23 Fe1 C20 C24 38.2(4) no
C20 Fe1 C24 C20 0.0(4) no
C20 Fe1 C24 C23 117.8(7) no
C24 Fe1 C20 C21 -119.7(6) no
C24 Fe1 C20 C24 0.0(4) no
C21 Fe1 C22 C21 0.0(7) no
C21 Fe1 C22 C23 -118.4(10) no
C22 Fe1 C21 C20 119.9(10) no
C22 Fe1 C21 C22 0.0(6) no
C21 Fe1 C23 C22 38.4(5) no
C21 Fe1 C23 C24 -81.4(5) no
C23 Fe1 C21 C20 82.0(6) no
C23 Fe1 C21 C22 -37.9(5) no
C21 Fe1 C24 C20 -36.4(4) no
C21 Fe1 C24 C23 81.4(5) no
C24 Fe1 C21 C20 38.2(4) no
C24 Fe1 C21 C22 -81.7(6) no
C22 Fe1 C23 C22 -0.0(5) no
C22 Fe1 C23 C24 -119.9(7) no
C23 Fe1 C22 C21 118.4(8) no
C23 Fe1 C22 C23 0.0(4) no
C22 Fe1 C24 C20 -80.6(4) no
C22 Fe1 C24 C23 37.2(4) no
C24 Fe1 C22 C21 81.1(5) no
C24 Fe1 C22 C23 -37.3(4) no
C23 Fe1 C24 C20 -117.8(7) no
C23 Fe1 C24 C23 0.0(4) no
C24 Fe1 C23 C22 119.9(7) no
C24 Fe1 C23 C24 0.0(5) no
Mo1 P1 C1 C2 -64.2(6) no
Mo1 P1 C1 C3 172.7(3) no
Mo1 P1 C1 C4 54.5(5) no
Mo1 P1 C5 C6 -23.1(6) no
Mo1 P1 C5 C7 94.4(4) no
Mo1 P1 C5 C8 -141.4(3) no
Mo1 P1 C9 C10 -39.7(4) no
C1 P1 C5 C6 -166.8(4) no
C1 P1 C5 C7 -49.3(5) no
C1 P1 C5 C8 74.9(5) no
C5 P1 C1 C2 80.7(6) no
C5 P1 C1 C3 -42.4(5) no
C5 P1 C1 C4 -160.6(5) no
C1 P1 C9 C10 81.3(5) no
C9 P1 C1 C2 -166.2(5) no
C9 P1 C1 C3 70.6(5) no
C9 P1 C1 C4 -47.6(6) no
C5 P1 C9 C10 -164.2(4) no
C9 P1 C5 C6 81.6(5) no
C9 P1 C5 C7 -161.0(4) no
C9 P1 C5 C8 -36.7(6) no
Mo1 P2 C25 C14 -43.4(4) no
Mo1 P2 C26 C27 -18.8(7) no
Mo1 P2 C26 C28 -135.9(6) no
Mo1 P2 C26 C29 97.4(8) no
Mo1 P2 C30 C31 171.1(3) no
Mo1 P2 C30 C32 -65.3(5) no
Mo1 P2 C30 C33 52.3(5) no
C25 P2 C26 C27 82.4(5) no
C25 P2 C26 C28 -34.8(9) no
C25 P2 C26 C29 -161.4(6) no
C26 P2 C25 C14 -166.4(6) no
C25 P2 C30 C31 70.4(5) no
C25 P2 C30 C32 -166.1(5) no
C25 P2 C30 C33 -48.5(6) no
C30 P2 C25 C14 79.5(5) no
C26 P2 C30 C31 -40.9(5) no
C26 P2 C30 C32 82.6(6) no
C26 P2 C30 C33 -159.7(5) no
C30 P2 C26 C27 -166.7(5) no
C30 P2 C26 C28 76.2(8) no
C30 P2 C26 C29 -50.5(8) no
Mo1 N1 C10 C9 5.0(8) no
Mo1 N1 C10 C11 -176.0(4) no
Mo1 N1 C14 C13 175.8(4) no
Mo1 N1 C14 C25 -0.1(7) no
C10 N1 C14 C13 -2.2(9) no
C10 N1 C14 C25 -178.1(5) no
C14 N1 C10 C9 -177.0(5) no
C14 N1 C10 C11 1.9(9) no
P1 C9 C10 N1 29.1(8) no
P1 C9 C10 C11 -149.9(5) no
N1 C10 C11 C12 0.4(11) no
C9 C10 C11 C12 179.3(6) no
C10 C11 C12 C13 -2.3(11) no
C10 C11 C12 C15 175.9(6) no
C11 C12 C13 C14 2.0(10) no
C11 C12 C15 Fe1 -86.5(9) no
C11 C12 C15 C16 0.9(13) no
C11 C12 C15 C19 -175.1(7) no
C13 C12 C15 Fe1 91.6(10) no
C13 C12 C15 C16 179.0(7) no
C13 C12 C15 C19 3.0(13) no
C15 C12 C13 C14 -176.3(7) no
C12 C13 C14 N1 0.3(10) no
C12 C13 C14 C25 176.1(6) no
N1 C14 C25 P2 35.8(8) no
C13 C14 C25 P2 -140.2(6) no
Fe1 C15 C16 Fe1 0.00(5) no
Fe1 C15 C16 C17 -60.8(5) no
Fe1 C15 C19 Fe1 0.00(4) no
Fe1 C15 C19 C18 59.3(6) no
C12 C15 C16 Fe1 -118.1(9) no
C12 C15 C16 C17 -178.8(8) no
C12 C15 C19 Fe1 117.9(9) no
C12 C15 C19 C18 177.2(8) no
C16 C15 C19 Fe1 -58.7(6) no
C16 C15 C19 C18 0.6(10) no
C19 C15 C16 Fe1 58.6(7) no
C19 C15 C16 C17 -2.1(10) no
Fe1 C16 C17 Fe1 0.00(6) no
Fe1 C16 C17 C18 -57.1(6) no
C15 C16 C17 Fe1 60.1(7) no
C15 C16 C17 C18 3.0(11) no
Fe1 C17 C18 Fe1 0.00(4) no
Fe1 C17 C18 C19 -59.7(7) no
C16 C17 C18 Fe1 56.9(8) no
C16 C17 C18 C19 -2.8(13) no
Fe1 C18 C19 Fe1 0.00(4) no
Fe1 C18 C19 C15 -59.3(7) no
C17 C18 C19 Fe1 60.6(9) no
C17 C18 C19 C15 1.3(13) no
Fe1 C20 C21 Fe1 0.00(4) no
Fe1 C20 C21 C22 58.6(7) no
Fe1 C20 C24 Fe1 0.00(4) no
Fe1 C20 C24 C23 -60.2(6) no
C21 C20 C24 Fe1 59.2(9) no
C21 C20 C24 C23 -0.9(12) no
C24 C20 C21 Fe1 -58.1(8) no
C24 C20 C21 C22 0.5(12) no
Fe1 C21 C22 Fe1 0.00(6) no
Fe1 C21 C22 C23 59.7(7) no
C20 C21 C22 Fe1 -59.6(8) no
C20 C21 C22 C23 0.1(13) no
Fe1 C22 C23 Fe1 0.00(4) no
Fe1 C22 C23 C24 59.5(6) no
C21 C22 C23 Fe1 -60.2(8) no
C21 C22 C23 C24 -0.7(12) no
Fe1 C23 C24 Fe1 0.00(4) no
Fe1 C23 C24 C20 60.7(6) no
C22 C23 C24 Fe1 -59.6(8) no
C22 C23 C24 C20 1.0(11) no
C34 C35 C36 C37 166.4(11) no
C35 C36 C37 C38 29(2) no
C36 C37 C38 C39 -176.6(13) no
